data_8107000
loop_
_publ_author_name
'Jing, Liu'
'Di, Wang'
'Ying-Ying, Wu'

_publ_section_title
;
 Crystal structure of poly[(\m2-2,2&#x2032;-benzene-1,2-diyldiacetato-\k2
 O:O&#x2032;), (\m2-1-(4-(1H-imidazol-1-yl)benzyl)-1H-1,2,4-triazole-\k2
 N:N&#x2032;)zinc(II)], C22H19N5O4Zn
;
_journal_issue 3
_journal_name_full 'Zeitschrift f\"ur Kristallographie - New Crystal Structures'
_journal_page_first 767
_journal_page_last 769
_journal_paper_doi 10.1515/ncrs-2015-0261
_journal_volume 231
_journal_year 2016
_chemical_formula_sum 'C22 H19 N5 O4 Zn'
_chemical_formula_weight 482.79
_space_group_IT_number 2
_space_group_name_Hall '-P 1'
_space_group_name_H-M_alt 'P -1'
_symmetry_cell_setting triclinic
_symmetry_space_group_name_H-M 'P -1'
_atom_sites_solution_hydrogens geom
_atom_sites_solution_primary direct
_atom_sites_solution_secondary difmap
_cell_angle_alpha 111.048(2)
_cell_angle_beta 96.277(2)
_cell_angle_gamma 105.763(2)
_cell_formula_units_Z 2
_cell_length_a 8.9023(6)
_cell_length_b 9.9553(7)
_cell_length_c 13.2658(10)
_cell_measurement_reflns_used 2095
_cell_measurement_temperature 293(2)
_cell_measurement_theta_max 24.24
_cell_measurement_theta_min 2.25
_cell_volume 1027.58(13)
_computing_cell_refinement 'Bruker SMART'
_computing_data_collection 'Bruker SMART'
_computing_data_reduction 'Bruker SAINT'
_computing_molecular_graphics 'Bruker SHELXTL'
_computing_publication_material 'Bruker SHELXTL'
_computing_structure_refinement 'SHELXL-97 (Sheldrick, 1997)'
_computing_structure_solution 'SHELXS-97 (Sheldrick, 1990)'
_diffrn_ambient_temperature 293(2)
_diffrn_measured_fraction_theta_full 0.995
_diffrn_measured_fraction_theta_max 0.995
_diffrn_measurement_device_type 'CCD area detector'
_diffrn_measurement_method 'phi and omega scans'
_diffrn_radiation_monochromator graphite
_diffrn_radiation_source 'fine-focus sealed tube'
_diffrn_radiation_type MoK\a
_diffrn_radiation_wavelength 0.71073
_diffrn_reflns_av_R_equivalents 0.0256
_diffrn_reflns_av_sigmaI/netI 0.0419
_diffrn_reflns_limit_h_max 8
_diffrn_reflns_limit_h_min -10
_diffrn_reflns_limit_k_max 11
_diffrn_reflns_limit_k_min -11
_diffrn_reflns_limit_l_max 15
_diffrn_reflns_limit_l_min -14
_diffrn_reflns_number 6716
_diffrn_reflns_theta_full 25.22
_diffrn_reflns_theta_max 25.22
_diffrn_reflns_theta_min 1.69
_diffrn_standards_number 0
_exptl_absorpt_coefficient_mu 1.236
_exptl_absorpt_correction_T_max 0.8081
_exptl_absorpt_correction_T_min 0.6930
_exptl_absorpt_correction_type multi-scan
_exptl_absorpt_process_details sadabs
_exptl_crystal_colour Colourless
_exptl_crystal_density_diffrn 1.560
_exptl_crystal_density_method 'not measured'
_exptl_crystal_description Block
_exptl_crystal_F_000 496
_exptl_crystal_size_max 0.32
_exptl_crystal_size_mid 0.27
_exptl_crystal_size_min 0.18
_refine_diff_density_max 0.574
_refine_diff_density_min -0.297
_refine_diff_density_rms 0.061
_refine_ls_extinction_method none
_refine_ls_goodness_of_fit_ref 1.059
_refine_ls_hydrogen_treatment constr
_refine_ls_matrix_type full
_refine_ls_number_parameters 289
_refine_ls_number_reflns 3688
_refine_ls_number_restraints 0
_refine_ls_restrained_S_all 1.059
_refine_ls_R_factor_all 0.0463
_refine_ls_R_factor_gt 0.0371
_refine_ls_shift/su_max 0.000
_refine_ls_shift/su_mean 0.000
_refine_ls_structure_factor_coef Fsqd
_refine_ls_weighting_details 'calc w=1/[\s^2^(Fo^2^)+(0.0414P)^2^+0.3445P] where P=(Fo^2^+2Fc^2^)/3'
_refine_ls_weighting_scheme calc
_refine_ls_wR_factor_gt 0.0850
_refine_ls_wR_factor_ref 0.0896
_reflns_number_gt 3123
_reflns_number_total 3688
_reflns_threshold_expression >2sigma(I)
_cod_data_source_file suppl_ncrs-2015-0261_suppl.cif
_cod_data_source_block a
_cod_depositor_comments
;
The following automatic conversions were performed:

data item '_symmetry_cell_setting' value 'Triclinic' was changed to
'triclinic' in accordance with the built-in table derived from the
CIF Core dictionary named 'cif_core.dic' version 2.4.5 last updated
on 2014-11-21.

Automatic conversion script
Id: cif_fix_values 8738 2021-04-28 16:35:53Z antanas 
;
_cod_original_sg_symbol_H-M P-1
_cod_database_code 8107000

loop_
_symmetry_equiv_pos_as_xyz
'x, y, z'
'-x, -y, -z'

loop_
_atom_site_label
_atom_site_type_symbol
_atom_site_fract_x
_atom_site_fract_y
_atom_site_fract_z
_atom_site_U_iso_or_equiv
_atom_site_adp_type
_atom_site_occupancy
_atom_site_symmetry_multiplicity
_atom_site_calc_flag
_atom_site_refinement_flags
_atom_site_disorder_assembly
_atom_site_disorder_group
Zn1 Zn 0.58265(4) 0.55239(4) 0.69065(3) 0.02922(12) Uani 1 1 d . . .
N1 N 0.4706(3) 0.3370(3) 0.57432(19) 0.0310(5) Uani 1 1 d . . .
N2 N 0.2965(3) 0.0986(3) 0.4820(2) 0.0408(6) Uani 1 1 d . . .
N3 N 0.4234(3) 0.1218(3) 0.43471(19) 0.0307(5) Uani 1 1 d . . .
N4 N -0.1273(3) -0.3460(3) -0.00495(18) 0.0279(5) Uani 1 1 d . . .
N5 N -0.3088(3) -0.4287(3) -0.16066(18) 0.0304(5) Uani 1 1 d . . .
O1 O 0.4290(2) 0.6683(2) 0.71638(18) 0.0387(5) Uani 1 1 d . . .
O2 O 0.3197(2) 0.4895(2) 0.77405(18) 0.0391(5) Uani 1 1 d . . .
O3 O -0.1614(3) 0.4846(3) 0.6194(2) 0.0701(8) Uani 1 1 d . . .
O4 O -0.2414(3) 0.6844(3) 0.65547(19) 0.0475(6) Uani 1 1 d . . .
C1 C 0.3240(3) 0.6063(3) 0.7583(2) 0.0322(7) Uani 1 1 d . . .
C2 C 0.1953(4) 0.6751(4) 0.7929(4) 0.0566(10) Uani 1 1 d . . .
H2A H 0.0925 0.6023 0.7463 0.068 Uiso 1 1 calc R . .
H2B H 0.1937 0.6864 0.8685 0.068 Uiso 1 1 calc R . .
C3 C 0.2093(3) 0.8262(3) 0.7882(3) 0.0381(7) Uani 1 1 d . . .
C4 C 0.3129(4) 0.9588(4) 0.8767(3) 0.0507(9) Uani 1 1 d . . .
H4 H 0.3714 0.9501 0.9352 0.061 Uiso 1 1 calc R . .
C5 C 0.3302(4) 1.1011(4) 0.8794(3) 0.0520(9) Uani 1 1 d . . .
H5 H 0.4003 1.1878 0.9386 0.062 Uiso 1 1 calc R . .
C6 C 0.2438(4) 1.1144(4) 0.7947(3) 0.0474(9) Uani 1 1 d . . .
H6 H 0.2556 1.2107 0.7958 0.057 Uiso 1 1 calc R . .
C7 C 0.1399(4) 0.9876(4) 0.7078(3) 0.0420(8) Uani 1 1 d . . .
H7 H 0.0806 0.9993 0.6512 0.050 Uiso 1 1 calc R . .
C8 C 0.1207(3) 0.8416(3) 0.7019(2) 0.0326(7) Uani 1 1 d . . .
C9 C 0.0092(4) 0.7053(4) 0.6020(3) 0.0570(10) Uani 1 1 d . . .
H9A H 0.0673 0.6362 0.5716 0.068 Uiso 1 1 calc R . .
H9B H -0.0220 0.7397 0.5458 0.068 Uiso 1 1 calc R . .
C10 C -0.1428(4) 0.6166(4) 0.6255(3) 0.0476(9) Uani 1 1 d . . .
C11 C 0.3290(3) 0.2315(3) 0.5654(3) 0.0373(7) Uani 1 1 d . . .
H11 H 0.2619 0.2517 0.6138 0.045 Uiso 1 1 calc R . .
C12 C 0.5244(3) 0.2623(3) 0.4900(2) 0.0331(7) Uani 1 1 d . . .
H12 H 0.6197 0.3030 0.4722 0.040 Uiso 1 1 calc R . .
C13 C 0.4425(4) -0.0002(4) 0.3401(3) 0.0405(8) Uani 1 1 d . . .
H13A H 0.4763 -0.0693 0.3658 0.049 Uiso 1 1 calc R . .
H13B H 0.5262 0.0442 0.3089 0.049 Uiso 1 1 calc R . .
C14 C 0.2901(3) -0.0899(3) 0.2502(2) 0.0318(6) Uani 1 1 d . . .
C15 C 0.1898(4) -0.2260(4) 0.2445(3) 0.0419(8) Uani 1 1 d . . .
H15 H 0.2143 -0.2613 0.2982 0.050 Uiso 1 1 calc R . .
C16 C 0.0539(4) -0.3104(3) 0.1606(3) 0.0405(8) Uani 1 1 d . . .
H16 H -0.0126 -0.4025 0.1575 0.049 Uiso 1 1 calc R . .
C17 C 0.0162(3) -0.2583(3) 0.0812(2) 0.0278(6) Uani 1 1 d . . .
C18 C 0.1133(3) -0.1215(4) 0.0866(3) 0.0398(8) Uani 1 1 d . . .
H18 H 0.0868 -0.0848 0.0342 0.048 Uiso 1 1 calc R . .
C19 C 0.2512(4) -0.0382(4) 0.1707(3) 0.0429(8) Uani 1 1 d . . .
H19 H 0.3182 0.0535 0.1736 0.052 Uiso 1 1 calc R . .
C20 C -0.2572(3) -0.4573(3) -0.0028(2) 0.0331(7) Uani 1 1 d . . .
H20 H -0.2678 -0.4919 0.0534 0.040 Uiso 1 1 calc R . .
C21 C -0.3654(3) -0.5057(3) -0.0980(2) 0.0357(7) Uani 1 1 d . . .
H21 H -0.4651 -0.5812 -0.1186 0.043 Uiso 1 1 calc R . .
C22 C -0.1639(3) -0.3328(3) -0.1013(2) 0.0308(6) Uani 1 1 d . . .
H22 H -0.0962 -0.2652 -0.1236 0.037 Uiso 1 1 calc R . .

loop_
_atom_site_aniso_label
_atom_site_aniso_U_11
_atom_site_aniso_U_22
_atom_site_aniso_U_33
_atom_site_aniso_U_23
_atom_site_aniso_U_13
_atom_site_aniso_U_12
Zn1 0.02641(18) 0.0285(2) 0.02568(19) 0.00847(15) 0.00263(13) 0.00327(13)
N1 0.0307(12) 0.0304(14) 0.0229(12) 0.0086(11) 0.0024(10) 0.0011(10)
N2 0.0350(14) 0.0368(16) 0.0379(15) 0.0106(13) 0.0084(12) -0.0008(11)
N3 0.0280(12) 0.0306(14) 0.0232(12) 0.0054(11) -0.0002(10) 0.0043(10)
N4 0.0265(12) 0.0282(13) 0.0222(12) 0.0078(10) 0.0016(9) 0.0035(10)
N5 0.0247(12) 0.0318(14) 0.0261(13) 0.0082(11) 0.0022(10) 0.0027(10)
O1 0.0328(11) 0.0453(13) 0.0495(13) 0.0296(11) 0.0173(10) 0.0131(10)
O2 0.0440(12) 0.0372(13) 0.0465(13) 0.0244(11) 0.0144(10) 0.0175(10)
O3 0.0446(14) 0.0426(17) 0.096(2) 0.0084(15) 0.0223(14) -0.0025(12)
O4 0.0395(12) 0.0535(15) 0.0563(15) 0.0296(13) 0.0227(11) 0.0115(11)
C1 0.0269(15) 0.0314(17) 0.0342(17) 0.0124(14) 0.0022(13) 0.0066(12)
C2 0.0381(18) 0.054(2) 0.103(3) 0.051(2) 0.033(2) 0.0218(17)
C3 0.0235(14) 0.0365(18) 0.063(2) 0.0269(17) 0.0198(15) 0.0106(13)
C4 0.0296(16) 0.070(3) 0.056(2) 0.036(2) 0.0049(16) 0.0092(16)
C5 0.0463(19) 0.038(2) 0.048(2) 0.0037(17) 0.0134(17) -0.0033(16)
C6 0.051(2) 0.0307(19) 0.065(2) 0.0188(18) 0.0279(19) 0.0154(16)
C7 0.0377(17) 0.047(2) 0.052(2) 0.0286(18) 0.0168(15) 0.0167(15)
C8 0.0218(13) 0.0356(17) 0.0373(17) 0.0123(14) 0.0135(12) 0.0056(12)
C9 0.0397(19) 0.059(2) 0.044(2) 0.0019(18) 0.0204(16) -0.0049(17)
C10 0.0345(18) 0.045(2) 0.0356(19) -0.0001(16) 0.0080(14) -0.0064(16)
C11 0.0329(16) 0.0350(18) 0.0319(17) 0.0097(15) 0.0092(13) -0.0025(13)
C12 0.0270(14) 0.0354(17) 0.0252(15) 0.0100(14) -0.0013(12) -0.0012(13)
C13 0.0354(16) 0.0370(18) 0.0345(17) 0.0020(14) -0.0031(13) 0.0116(14)
C14 0.0294(15) 0.0302(16) 0.0250(15) 0.0026(13) -0.0007(12) 0.0080(12)
C15 0.0491(18) 0.0381(19) 0.0326(17) 0.0154(15) -0.0057(14) 0.0101(15)
C16 0.0430(17) 0.0286(17) 0.0395(18) 0.0146(15) -0.0051(14) 0.0012(14)
C17 0.0245(13) 0.0256(15) 0.0245(15) 0.0039(12) 0.0011(11) 0.0054(11)
C18 0.0361(16) 0.0414(19) 0.0382(18) 0.0230(16) -0.0012(14) 0.0015(14)
C19 0.0354(17) 0.0372(19) 0.0421(19) 0.0155(16) -0.0025(14) -0.0040(14)
C20 0.0304(15) 0.0356(17) 0.0326(17) 0.0184(14) 0.0069(13) 0.0039(13)
C21 0.0261(14) 0.0361(18) 0.0366(17) 0.0150(15) 0.0030(13) -0.0006(12)
C22 0.0271(14) 0.0322(16) 0.0274(15) 0.0104(13) 0.0042(12) 0.0045(12)

loop_
_atom_type_symbol
_atom_type_description
_atom_type_scat_dispersion_real
_atom_type_scat_dispersion_imag
_atom_type_scat_source
C C 0.0033 0.0016 'International Tables Vol C Tables 4.2.6.8 and 6.1.1.4'
H H 0.0000 0.0000 'International Tables Vol C Tables 4.2.6.8 and 6.1.1.4'
N N 0.0061 0.0033 'International Tables Vol C Tables 4.2.6.8 and 6.1.1.4'
O O 0.0106 0.0060 'International Tables Vol C Tables 4.2.6.8 and 6.1.1.4'
Zn Zn 0.2839 1.4301 'International Tables Vol C Tables 4.2.6.8 and 6.1.1.4'

loop_
_geom_angle_atom_site_label_1
_geom_angle_atom_site_label_2
_geom_angle_atom_site_label_3
_geom_angle
_geom_angle_site_symmetry_1
_geom_angle_site_symmetry_3
O4 Zn1 O1 102.95(9) 1_655 .
O4 Zn1 N5 101.20(9) 1_655 1_666
O1 Zn1 N5 107.97(9) . 1_666
O4 Zn1 N1 116.97(10) 1_655 .
O1 Zn1 N1 110.43(9) . .
N5 Zn1 N1 116.08(9) 1_666 .
C12 N1 C11 103.1(2) . .
C12 N1 Zn1 126.91(19) . .
C11 N1 Zn1 129.9(2) . .
C11 N2 N3 102.9(2) . .
C12 N3 N2 110.2(2) . .
C12 N3 C13 127.5(3) . .
N2 N3 C13 122.2(2) . .
C22 N4 C20 106.7(2) . .
C22 N4 C17 127.1(2) . .
C20 N4 C17 126.2(2) . .
C22 N5 C21 105.0(2) . .
C22 N5 Zn1 125.89(19) . 1_444
C21 N5 Zn1 129.12(18) . 1_444
C1 O1 Zn1 107.97(17) . .
C10 O4 Zn1 109.6(2) . 1_455
O2 C1 O1 123.4(3) . .
O2 C1 C2 116.5(3) . .
O1 C1 C2 120.1(3) . .
C3 C2 C1 117.7(3) . .
C3 C2 H2A 107.9 . .
C1 C2 H2A 107.9 . .
C3 C2 H2B 107.9 . .
C1 C2 H2B 107.9 . .
H2A C2 H2B 107.2 . .
C8 C3 C4 118.4(3) . .
C8 C3 C2 123.4(3) . .
C4 C3 C2 118.2(3) . .
C5 C4 C3 121.7(3) . .
C5 C4 H4 119.2 . .
C3 C4 H4 119.2 . .
C6 C5 C4 119.3(3) . .
C6 C5 H5 120.3 . .
C4 C5 H5 120.3 . .
C5 C6 C7 120.6(3) . .
C5 C6 H6 119.7 . .
C7 C6 H6 119.7 . .
C6 C7 C8 121.6(3) . .
C6 C7 H7 119.2 . .
C8 C7 H7 119.2 . .
C7 C8 C3 118.5(3) . .
C7 C8 C9 119.4(3) . .
C3 C8 C9 122.1(3) . .
C8 C9 C10 114.5(3) . .
C8 C9 H9A 108.6 . .
C10 C9 H9A 108.6 . .
C8 C9 H9B 108.6 . .
C10 C9 H9B 108.6 . .
H9A C9 H9B 107.6 . .
O3 C10 O4 122.7(3) . .
O3 C10 C9 119.7(3) . .
O4 C10 C9 117.5(3) . .
N2 C11 N1 113.6(3) . .
N2 C11 H11 123.2 . .
N1 C11 H11 123.2 . .
N3 C12 N1 110.2(3) . .
N3 C12 H12 124.9 . .
N1 C12 H12 124.9 . .
N3 C13 C14 112.8(2) . .
N3 C13 H13A 109.0 . .
C14 C13 H13A 109.0 . .
N3 C13 H13B 109.0 . .
C14 C13 H13B 109.0 . .
H13A C13 H13B 107.8 . .
C15 C14 C19 118.9(3) . .
C15 C14 C13 120.8(3) . .
C19 C14 C13 120.4(3) . .
C16 C15 C14 120.9(3) . .
C16 C15 H15 119.6 . .
C14 C15 H15 119.6 . .
C15 C16 C17 119.9(3) . .
C15 C16 H16 120.1 . .
C17 C16 H16 120.1 . .
C18 C17 C16 120.0(3) . .
C18 C17 N4 120.5(2) . .
C16 C17 N4 119.5(2) . .
C17 C18 C19 119.6(3) . .
C17 C18 H18 120.2 . .
C19 C18 H18 120.2 . .
C14 C19 C18 120.7(3) . .
C14 C19 H19 119.6 . .
C18 C19 H19 119.6 . .
C21 C20 N4 106.2(2) . .
C21 C20 H20 126.9 . .
N4 C20 H20 126.9 . .
C20 C21 N5 110.7(2) . .
C20 C21 H21 124.7 . .
N5 C21 H21 124.7 . .
N5 C22 N4 111.5(2) . .
N5 C22 H22 124.3 . .
N4 C22 H22 124.3 . .

loop_
_geom_bond_atom_site_label_1
_geom_bond_atom_site_label_2
_geom_bond_distance
_geom_bond_site_symmetry_2
Zn1 O4 1.970(2) 1_655
Zn1 O1 1.999(2) .
Zn1 N5 2.019(2) 1_666
Zn1 N1 2.024(2) .
N1 C12 1.321(4) .
N1 C11 1.366(3) .
N2 C11 1.315(4) .
N2 N3 1.357(3) .
N3 C12 1.318(4) .
N3 C13 1.464(4) .
N4 C22 1.345(3) .
N4 C20 1.378(3) .
N4 C17 1.435(3) .
N5 C22 1.328(3) .
N5 C21 1.368(4) .
N5 Zn1 2.019(2) 1_444
O1 C1 1.269(3) .
O2 C1 1.244(3) .
O3 C10 1.250(4) .
O4 C10 1.261(4) .
O4 Zn1 1.970(2) 1_455
C1 C2 1.519(4) .
C2 C3 1.499(4) .
C2 H2A 0.9700 .
C2 H2B 0.9700 .
C3 C8 1.397(4) .
C3 C4 1.400(5) .
C4 C5 1.370(5) .
C4 H4 0.9300 .
C5 C6 1.358(5) .
C5 H5 0.9300 .
C6 C7 1.366(5) .
C6 H6 0.9300 .
C7 C8 1.388(4) .
C7 H7 0.9300 .
C8 C9 1.507(4) .
C9 C10 1.533(4) .
C9 H9A 0.9700 .
C9 H9B 0.9700 .
C11 H11 0.9300 .
C12 H12 0.9300 .
C13 C14 1.510(4) .
C13 H13A 0.9700 .
C13 H13B 0.9700 .
C14 C15 1.376(4) .
C14 C19 1.379(4) .
C15 C16 1.375(4) .
C15 H15 0.9300 .
C16 C17 1.379(4) .
C16 H16 0.9300 .
C17 C18 1.372(4) .
C18 C19 1.386(4) .
C18 H18 0.9300 .
C19 H19 0.9300 .
C20 C21 1.341(4) .
C20 H20 0.9300 .
C21 H21 0.9300 .
C22 H22 0.9300 .

loop_
_geom_torsion_atom_site_label_1
_geom_torsion_atom_site_label_2
_geom_torsion_atom_site_label_3
_geom_torsion_atom_site_label_4
_geom_torsion
_geom_torsion_site_symmetry_1
_geom_torsion_site_symmetry_2
_geom_torsion_site_symmetry_3
_geom_torsion_site_symmetry_4
O4 Zn1 N1 C12 17.7(3) 1_655 . . .
O1 Zn1 N1 C12 134.9(2) . . . .
N5 Zn1 N1 C12 -101.8(2) 1_666 . . .
O4 Zn1 N1 C11 -166.0(2) 1_655 . . .
O1 Zn1 N1 C11 -48.7(3) . . . .
N5 Zn1 N1 C11 74.6(3) 1_666 . . .
C11 N2 N3 C12 0.5(3) . . . .
C11 N2 N3 C13 177.0(3) . . . .
O4 Zn1 O1 C1 -168.95(18) 1_655 . . .
N5 Zn1 O1 C1 -62.4(2) 1_666 . . .
N1 Zn1 O1 C1 65.4(2) . . . .
Zn1 O1 C1 O2 -2.9(3) . . . .
Zn1 O1 C1 C2 176.7(2) . . . .
O2 C1 C2 C3 172.6(3) . . . .
O1 C1 C2 C3 -7.0(5) . . . .
C1 C2 C3 C8 100.5(4) . . . .
C1 C2 C3 C4 -81.5(4) . . . .
C8 C3 C4 C5 -0.9(5) . . . .
C2 C3 C4 C5 -178.9(3) . . . .
C3 C4 C5 C6 0.6(5) . . . .
C4 C5 C6 C7 0.4(5) . . . .
C5 C6 C7 C8 -1.1(5) . . . .
C6 C7 C8 C3 0.7(4) . . . .
C6 C7 C8 C9 -177.6(3) . . . .
C4 C3 C8 C7 0.2(4) . . . .
C2 C3 C8 C7 178.1(3) . . . .
C4 C3 C8 C9 178.5(3) . . . .
C2 C3 C8 C9 -3.6(4) . . . .
C7 C8 C9 C10 -111.3(4) . . . .
C3 C8 C9 C10 70.4(4) . . . .
Zn1 O4 C10 O3 0.8(4) 1_455 . . .
Zn1 O4 C10 C9 -176.0(2) 1_455 . . .
C8 C9 C10 O3 -111.9(4) . . . .
C8 C9 C10 O4 65.0(4) . . . .
N3 N2 C11 N1 -0.8(3) . . . .
C12 N1 C11 N2 0.8(3) . . . .
Zn1 N1 C11 N2 -176.2(2) . . . .
N2 N3 C12 N1 0.0(3) . . . .
C13 N3 C12 N1 -176.3(3) . . . .
C11 N1 C12 N3 -0.4(3) . . . .
Zn1 N1 C12 N3 176.72(17) . . . .
C12 N3 C13 C14 -137.8(3) . . . .
N2 N3 C13 C14 46.4(4) . . . .
N3 C13 C14 C15 -96.9(3) . . . .
N3 C13 C14 C19 84.6(4) . . . .
C19 C14 C15 C16 0.7(5) . . . .
C13 C14 C15 C16 -177.8(3) . . . .
C14 C15 C16 C17 -0.4(5) . . . .
C15 C16 C17 C18 -0.7(5) . . . .
C15 C16 C17 N4 -179.0(3) . . . .
C22 N4 C17 C18 18.3(4) . . . .
C20 N4 C17 C18 -159.3(3) . . . .
C22 N4 C17 C16 -163.4(3) . . . .
C20 N4 C17 C16 18.9(4) . . . .
C16 C17 C18 C19 1.6(5) . . . .
N4 C17 C18 C19 179.8(3) . . . .
C15 C14 C19 C18 0.2(5) . . . .
C13 C14 C19 C18 178.7(3) . . . .
C17 C18 C19 C14 -1.3(5) . . . .
C22 N4 C20 C21 0.1(3) . . . .
C17 N4 C20 C21 178.1(3) . . . .
N4 C20 C21 N5 -0.1(3) . . . .
C22 N5 C21 C20 0.1(3) . . . .
Zn1 N5 C21 C20 -178.6(2) 1_444 . . .
C21 N5 C22 N4 -0.1(3) . . . .
Zn1 N5 C22 N4 178.72(18) 1_444 . . .
C20 N4 C22 N5 0.0(3) . . . .
C17 N4 C22 N5 -178.0(2) . . . .
